data_7153150
loop_
_publ_author_name
'Nagarjuna Reddy, M.'
'Kumara Swamy, K. C.'

_publ_section_title
;
 Dual catalysis by Cu(i): facile single step click and intramolecular C-O
 bond formation leading to triazole tethered
 dihydrobenzodioxines/benzoxazines/benzoxathiines/benzodioxepines.
;
_journal_issue 42
_journal_name_full 'Organic &amp; biomolecular chemistry'
_journal_page_first 7350
_journal_page_last 7360
_journal_paper_doi 10.1039/c3ob41332b
_journal_volume 11
_journal_year 2013
_chemical_formula_sum 'C24 H26 N4 O3 S'
_chemical_formula_weight 450.55
_chemical_name_systematic
;
?
;
_space_group_IT_number 14
_symmetry_cell_setting monoclinic
_symmetry_space_group_name_Hall '-P 2yn'
_symmetry_space_group_name_H-M 'P 1 21/n 1'
_atom_sites_solution_hydrogens geom
_atom_sites_solution_primary direct
_atom_sites_solution_secondary difmap
_audit_creation_method SHELXL-97
_cell_angle_alpha 90.00
_cell_angle_beta 95.720(6)
_cell_angle_gamma 90.00
_cell_formula_units_Z 4
_cell_length_a 8.5356(5)
_cell_length_b 10.9149(6)
_cell_length_c 24.3049(16)
_cell_measurement_reflns_used 2286
_cell_measurement_temperature 298(2)
_cell_measurement_theta_max 28.9534
_cell_measurement_theta_min 2.7844
_cell_volume 2253.1(2)
_computing_structure_refinement 'SHELXL-97 (Sheldrick, 1997)'
_computing_structure_solution 'SHELXS-97 (Sheldrick, 1990)'
_diffrn_ambient_temperature 298(2)
_diffrn_measured_fraction_theta_full 0.999
_diffrn_measured_fraction_theta_max 0.999
_diffrn_radiation_monochromator graphite
_diffrn_radiation_source 'fine-focus sealed tube'
_diffrn_radiation_type MoK\a
_diffrn_radiation_wavelength 0.71073
_diffrn_reflns_av_R_equivalents 0.0387
_diffrn_reflns_av_sigmaI/netI 0.0443
_diffrn_reflns_limit_h_max 9
_diffrn_reflns_limit_h_min -10
_diffrn_reflns_limit_k_max 12
_diffrn_reflns_limit_k_min -12
_diffrn_reflns_limit_l_max 19
_diffrn_reflns_limit_l_min -28
_diffrn_reflns_number 7812
_diffrn_reflns_theta_full 25.00
_diffrn_reflns_theta_max 25.00
_diffrn_reflns_theta_min 3.04
_exptl_absorpt_coefficient_mu 0.178
_exptl_absorpt_correction_T_max 1.00000
_exptl_absorpt_correction_T_min 0.91090
_exptl_absorpt_correction_type multi-scan
_exptl_absorpt_process_details 'CrysAlisPro, Oxford Diffraction Ltd.'
_exptl_crystal_density_diffrn 1.328
_exptl_crystal_density_method 'not measured'
_exptl_crystal_description block
_exptl_crystal_F_000 952
_exptl_crystal_size_max 0.22
_exptl_crystal_size_mid 0.17
_exptl_crystal_size_min 0.11
_refine_diff_density_max 0.781
_refine_diff_density_min -0.461
_refine_diff_density_rms 0.059
_refine_ls_extinction_method none
_refine_ls_goodness_of_fit_ref 1.028
_refine_ls_hydrogen_treatment constr
_refine_ls_matrix_type full
_refine_ls_number_parameters 290
_refine_ls_number_reflns 3948
_refine_ls_number_restraints 0
_refine_ls_restrained_S_all 1.028
_refine_ls_R_factor_all 0.0880
_refine_ls_R_factor_gt 0.0669
_refine_ls_shift/su_max 0.003
_refine_ls_shift/su_mean 0.000
_refine_ls_structure_factor_coef Fsqd
_refine_ls_weighting_details 'calc w=1/[\s^2^(Fo^2^)+(0.1034P)^2^+0.9443P] where P=(Fo^2^+2Fc^2^)/3'
_refine_ls_weighting_scheme calc
_refine_ls_wR_factor_gt 0.1784
_refine_ls_wR_factor_ref 0.1956
_reflns_number_gt 2944
_reflns_number_total 3948
_reflns_threshold_expression >2sigma(I)
_cod_data_source_file c3ob41332b.txt
_cod_data_source_block compd-20
_cod_original_sg_symbol_H-M P2(1)/n
_cod_database_code 7153150

loop_
_symmetry_equiv_pos_as_xyz
'x, y, z'
'-x+1/2, y+1/2, -z+1/2'
'-x, -y, -z'
'x-1/2, -y-1/2, z-1/2'

loop_
_atom_site_label
_atom_site_type_symbol
_atom_site_fract_x
_atom_site_fract_y
_atom_site_fract_z
_atom_site_U_iso_or_equiv
_atom_site_adp_type
_atom_site_occupancy
_atom_site_symmetry_multiplicity
_atom_site_calc_flag
_atom_site_refinement_flags
S1 S 0.74125(9) 1.18424(8) 0.20589(4) 0.0531(3) Uani 1 1 d .
O1 O 0.2831(2) 1.04020(19) 0.17326(9) 0.0516(6) Uani 1 1 d .
N1 N 0.5588(3) 1.1624(2) 0.22237(10) 0.0445(6) Uani 1 1 d .
C1 C 0.2981(4) 1.1646(3) 0.17096(12) 0.0431(7) Uani 1 1 d .
N2 N 0.2794(3) 0.7859(2) 0.15964(10) 0.0458(6) Uani 1 1 d .
C6 C 0.4305(3) 1.2288(3) 0.19351(12) 0.0431(7) Uani 1 1 d .
O3 O 0.8401(3) 1.1104(2) 0.24319(10) 0.0698(7) Uani 1 1 d .
C8 C 0.4245(3) 0.9737(3) 0.18814(12) 0.0438(7) Uani 1 1 d .
H8 H 0.4871 0.9711 0.1565 0.053 Uiso 1 1 calc R
C11 C 0.0882(4) 0.7049(3) 0.10834(13) 0.0450(7) Uani 1 1 d .
N4 N 0.2193(3) 0.7045(3) 0.08106(12) 0.0606(8) Uani 1 1 d .
C9 C 0.3813(4) 0.8459(3) 0.20308(13) 0.0540(8) Uani 1 1 d .
H9A H 0.4767 0.7980 0.2107 0.065 Uiso 1 1 calc R
H9B H 0.3283 0.8482 0.2366 0.065 Uiso 1 1 calc R
O2 O 0.7654(3) 1.3127(2) 0.20467(11) 0.0701(7) Uani 1 1 d .
C5 C 0.4293(4) 1.3558(3) 0.19072(13) 0.0530(8) Uani 1 1 d .
H5 H 0.5152 1.3997 0.2068 0.064 Uiso 1 1 calc R
C7 C 0.5184(4) 1.0366(3) 0.23614(12) 0.0479(7) Uani 1 1 d .
H7A H 0.4575 1.0373 0.2678 0.057 Uiso 1 1 calc R
H7B H 0.6143 0.9907 0.2463 0.057 Uiso 1 1 calc R
C2 C 0.1699(4) 1.2280(3) 0.14556(14) 0.0560(8) Uani 1 1 d .
H2 H 0.0814 1.1851 0.1308 0.067 Uiso 1 1 calc R
C18 C 0.7480(3) 1.1272(3) 0.13864(13) 0.0480(8) Uani 1 1 d .
N3 N 0.3351(3) 0.7542(3) 0.11222(12) 0.0613(8) Uani 1 1 d .
C4 C 0.3030(5) 1.4174(3) 0.16451(16) 0.0647(10) Uani 1 1 d .
H4 H 0.3055 1.5024 0.1619 0.078 Uiso 1 1 calc R
C10 C 0.1282(4) 0.7564(3) 0.15850(13) 0.0473(7) Uani 1 1 d .
H10 H 0.0629 0.7686 0.1864 0.057 Uiso 1 1 calc R
C19 C 0.6904(5) 1.1966(3) 0.09392(16) 0.0685(11) Uani 1 1 d .
H19 H 0.6491 1.2740 0.0992 0.082 Uiso 1 1 calc R
C3 C 0.1722(5) 1.3535(3) 0.14193(15) 0.0648(10) Uani 1 1 d .
H3 H 0.0863 1.3953 0.1244 0.078 Uiso 1 1 calc R
C12 C -0.0637(4) 0.6565(3) 0.08445(14) 0.0525(8) Uani 1 1 d .
C23 C 0.8068(5) 1.0127(3) 0.13096(15) 0.0644(10) Uani 1 1 d .
H23 H 0.8454 0.9653 0.1611 0.077 Uiso 1 1 calc R
C17 C -0.1826(4) 0.6330(4) 0.12155(16) 0.0709(10) Uani 1 1 d .
H17A H -0.2085 0.7100 0.1384 0.085 Uiso 1 1 calc R
H17B H -0.1373 0.5798 0.1509 0.085 Uiso 1 1 calc R
C21 C 0.7512(5) 1.0346(4) 0.03270(16) 0.0702(10) Uani 1 1 d .
C22 C 0.8082(5) 0.9686(3) 0.07800(17) 0.0764(12) Uani 1 1 d .
H22 H 0.8495 0.8910 0.0729 0.092 Uiso 1 1 calc R
C20 C 0.6941(6) 1.1511(4) 0.04169(16) 0.0808(12) Uani 1 1 d .
H20 H 0.6576 1.1993 0.0115 0.097 Uiso 1 1 calc R
C13 C -0.0943(5) 0.6388(4) 0.02818(16) 0.0748(11) Uani 1 1 d .
H13 H -0.0144 0.6519 0.0055 0.090 Uiso 1 1 calc R
C24 C 0.7545(7) 0.9855(5) -0.02502(19) 0.1103(18) Uani 1 1 d .
H24A H 0.7445 0.8979 -0.0245 0.165 Uiso 1 1 calc R
H24B H 0.8524 1.0073 -0.0387 0.165 Uiso 1 1 calc R
H24C H 0.6688 1.0199 -0.0486 0.165 Uiso 1 1 calc R
C16 C -0.3326(5) 0.5756(5) 0.0963(3) 0.1070(18) Uani 1 1 d .
H16A H -0.3188 0.4875 0.0949 0.128 Uiso 1 1 calc R
H16B H -0.4158 0.5924 0.1197 0.128 Uiso 1 1 calc R
C15 C -0.3804(7) 0.6213(8) 0.0404(3) 0.143(3) Uani 1 1 d .
H15A H -0.4023 0.7083 0.0419 0.171 Uiso 1 1 calc R
H15B H -0.4761 0.5800 0.0255 0.171 Uiso 1 1 calc R
C14 C -0.2528(6) 0.5991(6) 0.0031(2) 0.123(2) Uani 1 1 d .
H14A H -0.2494 0.5124 -0.0056 0.147 Uiso 1 1 calc R
H14B H -0.2784 0.6431 -0.0314 0.147 Uiso 1 1 calc R

loop_
_atom_site_aniso_label
_atom_site_aniso_U_11
_atom_site_aniso_U_22
_atom_site_aniso_U_33
_atom_site_aniso_U_23
_atom_site_aniso_U_13
_atom_site_aniso_U_12
S1 0.0482(5) 0.0524(5) 0.0570(5) -0.0065(4) -0.0029(4) -0.0066(4)
O1 0.0515(12) 0.0462(12) 0.0549(13) -0.0001(10) -0.0047(10) 0.0000(10)
N1 0.0523(15) 0.0415(13) 0.0390(13) -0.0003(10) 0.0007(11) -0.0001(11)
C1 0.0523(18) 0.0441(17) 0.0339(15) 0.0004(12) 0.0091(13) 0.0020(14)
N2 0.0585(16) 0.0372(13) 0.0417(14) 0.0003(11) 0.0044(12) 0.0011(12)
C6 0.0507(18) 0.0440(17) 0.0361(15) 0.0005(12) 0.0118(13) 0.0009(14)
O3 0.0536(14) 0.0859(18) 0.0654(16) -0.0023(13) -0.0168(12) 0.0042(13)
C8 0.0499(17) 0.0426(17) 0.0379(16) 0.0012(12) -0.0002(13) 0.0004(13)
C11 0.0513(18) 0.0377(16) 0.0463(17) 0.0049(13) 0.0072(14) -0.0005(13)
N4 0.0599(17) 0.0692(19) 0.0542(17) -0.0153(14) 0.0139(14) -0.0135(15)
C9 0.067(2) 0.0476(18) 0.0445(18) 0.0016(14) -0.0080(15) -0.0039(16)
O2 0.0641(15) 0.0564(15) 0.090(2) -0.0178(13) 0.0087(14) -0.0193(12)
C5 0.060(2) 0.0471(18) 0.054(2) 0.0000(15) 0.0148(16) 0.0007(16)
C7 0.0578(19) 0.0460(17) 0.0385(16) 0.0023(13) -0.0023(14) -0.0009(15)
C2 0.0503(18) 0.066(2) 0.0519(19) 0.0044(16) 0.0042(15) 0.0074(17)
C18 0.0433(16) 0.0474(18) 0.0541(19) 0.0045(14) 0.0093(14) -0.0018(14)
N3 0.0577(17) 0.0679(19) 0.0602(18) -0.0139(15) 0.0150(14) -0.0104(15)
C4 0.076(2) 0.050(2) 0.072(2) 0.0118(17) 0.024(2) 0.0123(19)
C10 0.0542(19) 0.0449(17) 0.0438(17) 0.0044(13) 0.0101(14) 0.0006(14)
C19 0.092(3) 0.051(2) 0.065(2) 0.0106(17) 0.023(2) 0.0190(19)
C3 0.069(2) 0.067(2) 0.060(2) 0.0143(18) 0.0131(18) 0.022(2)
C12 0.0529(19) 0.0414(17) 0.063(2) 0.0017(15) 0.0044(16) -0.0016(14)
C23 0.083(3) 0.050(2) 0.060(2) 0.0025(16) 0.0038(19) 0.0162(18)
C17 0.069(2) 0.080(3) 0.065(2) 0.019(2) 0.0101(19) -0.007(2)
C21 0.091(3) 0.064(2) 0.059(2) -0.0023(18) 0.023(2) 0.002(2)
C22 0.106(3) 0.050(2) 0.075(3) -0.0030(19) 0.017(2) 0.019(2)
C20 0.115(3) 0.080(3) 0.051(2) 0.0170(19) 0.025(2) 0.027(2)
C13 0.071(2) 0.095(3) 0.059(2) -0.028(2) 0.0083(19) -0.016(2)
C24 0.166(5) 0.103(4) 0.066(3) -0.009(2) 0.032(3) 0.017(4)
C16 0.057(3) 0.105(4) 0.159(5) 0.041(4) 0.011(3) -0.014(2)
C15 0.086(4) 0.204(7) 0.136(6) -0.068(5) 0.000(4) -0.035(4)
C14 0.082(3) 0.183(6) 0.102(4) -0.065(4) 0.006(3) -0.038(4)

loop_
_atom_type_symbol
_atom_type_description
_atom_type_scat_dispersion_real
_atom_type_scat_dispersion_imag
_atom_type_scat_source
C C 0.0033 0.0016 'International Tables Vol C Tables 4.2.6.8 and 6.1.1.4'
H H 0.0000 0.0000 'International Tables Vol C Tables 4.2.6.8 and 6.1.1.4'
N N 0.0061 0.0033 'International Tables Vol C Tables 4.2.6.8 and 6.1.1.4'
O O 0.0106 0.0060 'International Tables Vol C Tables 4.2.6.8 and 6.1.1.4'
S S 0.1246 0.1234 'International Tables Vol C Tables 4.2.6.8 and 6.1.1.4'

loop_
_geom_angle_atom_site_label_1
_geom_angle_atom_site_label_2
_geom_angle_atom_site_label_3
_geom_angle
O2 S1 O3 119.63(16)
O2 S1 N1 106.78(14)
O3 S1 N1 105.96(14)
O2 S1 C18 108.21(16)
O3 S1 C18 108.64(16)
N1 S1 C18 106.95(13)
C1 O1 C8 115.9(2)
C6 N1 C7 113.6(2)
C6 N1 S1 119.78(19)
C7 N1 S1 115.9(2)
O1 C1 C2 116.2(3)
O1 C1 C6 124.0(3)
C2 C1 C6 119.8(3)
C10 N2 N3 110.4(3)
C10 N2 C9 129.3(3)
N3 N2 C9 120.3(3)
C5 C6 C1 118.7(3)
C5 C6 N1 122.0(3)
C1 C6 N1 119.1(3)
O1 C8 C9 108.3(2)
O1 C8 C7 109.6(2)
C9 C8 C7 111.1(2)
O1 C8 H8 109.3
C9 C8 H8 109.3
C7 C8 H8 109.3
C10 C11 N4 107.2(3)
C10 C11 C12 129.8(3)
N4 C11 C12 123.1(3)
N3 N4 C11 109.3(3)
N2 C9 C8 112.8(2)
N2 C9 H9A 109.0
C8 C9 H9A 109.0
N2 C9 H9B 109.0
C8 C9 H9B 109.0
H9A C9 H9B 107.8
C4 C5 C6 120.9(3)
C4 C5 H5 119.5
C6 C5 H5 119.5
N1 C7 C8 111.6(2)
N1 C7 H7A 109.3
C8 C7 H7A 109.3
N1 C7 H7B 109.3
C8 C7 H7B 109.3
H7A C7 H7B 108.0
C3 C2 C1 120.7(3)
C3 C2 H2 119.6
C1 C2 H2 119.6
C23 C18 C19 120.2(3)
C23 C18 S1 119.9(3)
C19 C18 S1 119.9(3)
N4 N3 N2 107.1(3)
C5 C4 C3 120.2(3)
C5 C4 H4 119.9
C3 C4 H4 119.9
N2 C10 C11 106.1(3)
N2 C10 H10 127.0
C11 C10 H10 127.0
C20 C19 C18 119.7(3)
C20 C19 H19 120.1
C18 C19 H19 120.1
C2 C3 C4 119.6(3)
C2 C3 H3 120.2
C4 C3 H3 120.2
C13 C12 C17 121.2(3)
C13 C12 C11 121.0(3)
C17 C12 C11 117.7(3)
C18 C23 C22 119.1(3)
C18 C23 H23 120.5
C22 C23 H23 120.5
C12 C17 C16 116.2(4)
C12 C17 H17A 108.2
C16 C17 H17A 108.2
C12 C17 H17B 108.2
C16 C17 H17B 108.2
H17A C17 H17B 107.4
C22 C21 C20 117.4(4)
C22 C21 C24 121.7(4)
C20 C21 C24 120.9(4)
C21 C22 C23 122.3(3)
C21 C22 H22 118.9
C23 C22 H22 118.9
C19 C20 C21 121.4(4)
C19 C20 H20 119.3
C21 C20 H20 119.3
C12 C13 C14 121.4(4)
C12 C13 H13 119.3
C14 C13 H13 119.3
C21 C24 H24A 109.5
C21 C24 H24B 109.5
H24A C24 H24B 109.5
C21 C24 H24C 109.5
H24A C24 H24C 109.5
H24B C24 H24C 109.5
C15 C16 C17 112.6(4)
C15 C16 H16A 109.1
C17 C16 H16A 109.1
C15 C16 H16B 109.1
C17 C16 H16B 109.1
H16A C16 H16B 107.8
C16 C15 C14 110.7(6)
C16 C15 H15A 109.5
C14 C15 H15A 109.5
C16 C15 H15B 109.5
C14 C15 H15B 109.5
H15A C15 H15B 108.1
C13 C14 C15 112.8(4)
C13 C14 H14A 109.0
C15 C14 H14A 109.0
C13 C14 H14B 109.0
C15 C14 H14B 109.0
H14A C14 H14B 107.8

loop_
_geom_bond_atom_site_label_1
_geom_bond_atom_site_label_2
_geom_bond_distance
S1 O2 1.418(2)
S1 O3 1.425(3)
S1 N1 1.663(3)
S1 C18 1.755(3)
O1 C1 1.366(4)
O1 C8 1.423(3)
N1 C6 1.437(4)
N1 C7 1.463(4)
C1 C2 1.387(4)
C1 C6 1.394(4)
N2 C10 1.328(4)
N2 N3 1.335(4)
N2 C9 1.455(4)
C6 C5 1.387(4)
C8 C9 1.497(4)
C8 C7 1.513(4)
C8 H8 0.9800
C11 C10 1.355(4)
C11 N4 1.356(4)
C11 C12 1.465(4)
N4 N3 1.303(4)
C9 H9A 0.9700
C9 H9B 0.9700
C5 C4 1.372(5)
C5 H5 0.9300
C7 H7A 0.9700
C7 H7B 0.9700
C2 C3 1.373(5)
C2 H2 0.9300
C18 C23 1.367(5)
C18 C19 1.374(5)
C4 C3 1.383(5)
C4 H4 0.9300
C10 H10 0.9300
C19 C20 1.366(5)
C19 H19 0.9300
C3 H3 0.9300
C12 C13 1.380(5)
C12 C17 1.446(5)
C23 C22 1.376(5)
C23 H23 0.9300
C17 C16 1.500(6)
C17 H17A 0.9700
C17 H17B 0.9700
C21 C22 1.365(5)
C21 C20 1.387(6)
C21 C24 1.505(5)
C22 H22 0.9300
C20 H20 0.9300
C13 C14 1.493(6)
C13 H13 0.9300
C24 H24A 0.9600
C24 H24B 0.9600
C24 H24C 0.9600
C16 C15 1.468(8)
C16 H16A 0.9700
C16 H16B 0.9700
C15 C14 1.504(7)
C15 H15A 0.9700
C15 H15B 0.9700
C14 H14A 0.9700
C14 H14B 0.9700
